data_7239703
loop_
_publ_author_name
'Flores, Linda'
'L\'opez Duarte, Ismael'
'G\'omez-Lor, Berta'
'Gutierrez-Puebla, Enrique'
'Hennrich, Gunther'

_publ_section_title
;
 Supramolecular synthesis with N-hetero-tolanes: liquid crystals and
 hydrogen-bonded and halogen-bonded co-crystals
;
_journal_issue 3
_journal_name_full CrystEngComm
_journal_page_first 416
_journal_page_last 419
_journal_paper_doi 10.1039/C9CE01551E
_journal_volume 22
_journal_year 2020
_chemical_formula_moiety 'C3 F2 I, C18 H19 N'
_chemical_formula_sum 'C21 H19 F2 I N'
_chemical_formula_weight 450.27
_space_group_crystal_system monoclinic
_space_group_IT_number 14
_space_group_name_Hall '-P 2ybc'
_space_group_name_H-M_alt 'P 1 21/c 1'
_atom_sites_solution_hydrogens geom
_audit_block_doi 10.5517/ccdc.csd.cc20x58d
_audit_creation_date 2019-11-14
_audit_creation_method
;
Olex2 1.2
(compiled May 18 2018 14:05:52 for OlexSys, GUI svn.r5506)
;
_audit_update_record
;
2019-11-19 deposited with the CCDC.	2019-12-03 downloaded from the CCDC.
;
_cell_angle_alpha 90
_cell_angle_beta 108.417(7)
_cell_angle_gamma 90
_cell_formula_units_Z 4
_cell_length_a 17.6232(19)
_cell_length_b 5.4878(6)
_cell_length_c 20.948(2)
_cell_measurement_reflns_used 1646
_cell_measurement_temperature 250(2)
_cell_measurement_theta_max 47.52
_cell_measurement_theta_min 2.64
_cell_volume 1922.2(4)
_computing_cell_refinement 'SAINT v8.37A (Bruker, 2015)'
_computing_data_reduction 'SAINT v8.37A (Bruker, 2015)'
_computing_molecular_graphics 'Olex2 (Dolomanov et al., 2009)'
_computing_publication_material 'Olex2 (Dolomanov et al., 2009)'
_computing_structure_refinement 'ShelXL (Sheldrick, 2015)'
_diffrn_ambient_temperature 250.0
_diffrn_measured_fraction_theta_full 0.963
_diffrn_measured_fraction_theta_max 0.963
_diffrn_measurement_device_type 'Bruker APEX-II CCD'
_diffrn_measurement_method '\f and \w scans'
_diffrn_radiation_type CuK\a
_diffrn_radiation_wavelength 1.54178
_diffrn_reflns_av_R_equivalents 0.1275
_diffrn_reflns_av_unetI/netI 0.1458
_diffrn_reflns_Laue_measured_fraction_full 0.963
_diffrn_reflns_Laue_measured_fraction_max 0.963
_diffrn_reflns_limit_h_max 17
_diffrn_reflns_limit_h_min -20
_diffrn_reflns_limit_k_max 6
_diffrn_reflns_limit_k_min -6
_diffrn_reflns_limit_l_max 24
_diffrn_reflns_limit_l_min -24
_diffrn_reflns_number 11949
_diffrn_reflns_point_group_measured_fraction_full 0.963
_diffrn_reflns_point_group_measured_fraction_max 0.963
_diffrn_reflns_theta_full 66.595
_diffrn_reflns_theta_max 66.595
_diffrn_reflns_theta_min 2.643
_diffrn_standards_number 0
_exptl_absorpt_coefficient_mu 13.270
_exptl_absorpt_correction_T_max 0.7499
_exptl_absorpt_correction_T_min 0.4760
_exptl_absorpt_correction_type none
_exptl_absorpt_process_details
;
SADABS-2016/2 (Bruker,2016) was used for absorption correction.
wR2(int) was 0.1266 before and 0.0804 after correction.
The Ratio of minimum to maximum transmission is 0.6348.
The \l/2 correction factor is Not present.
;
_exptl_crystal_density_diffrn 1.556
_exptl_crystal_F_000 892
_exptl_crystal_size_max 0.1
_exptl_crystal_size_mid 0.1
_exptl_crystal_size_min 0.06
_refine_diff_density_max 0.855
_refine_diff_density_min -0.936
_refine_diff_density_rms 0.173
_refine_ls_extinction_coef 0.00044(11)
_refine_ls_extinction_expression Fc^*^=kFc[1+0.001xFc^2^\l^3^/sin(2\q)]^-1/4^
_refine_ls_extinction_method 'SHELXL-2018/3 (Sheldrick 2018)'
_refine_ls_goodness_of_fit_ref 0.992
_refine_ls_hydrogen_treatment constr
_refine_ls_matrix_type full
_refine_ls_number_parameters 228
_refine_ls_number_reflns 3274
_refine_ls_number_restraints 0
_refine_ls_restrained_S_all 0.992
_refine_ls_R_factor_all 0.1393
_refine_ls_R_factor_gt 0.0685
_refine_ls_shift/su_max 0.000
_refine_ls_shift/su_mean 0.000
_refine_ls_structure_factor_coef Fsqd
_refine_ls_weighting_details 'w=1/[\s^2^(Fo^2^)+(0.0702P)^2^] where P=(Fo^2^+2Fc^2^)/3'
_refine_ls_weighting_scheme calc
_refine_ls_wR_factor_gt 0.1406
_refine_ls_wR_factor_ref 0.1734
_reflns_Friedel_coverage 0.000
_reflns_number_gt 1684
_reflns_number_total 3274
_reflns_threshold_expression 'I > 2\s(I)'
_cod_data_source_file c9ce01551e2.cif
_cod_data_source_block eg_lf_diiodox2_0m_a
_cod_depositor_comments
;Adding full bibliography for 7239700--7239703.cif.

 Adding full bibliography for 7239700--7239703.cif.
;
_cod_database_code 7239703
_shelx_shelxl_version_number 2018/3
_shelx_space_group_comment
;
The symmetry employed for this shelxl refinement is uniquely defined
by the following loop, which should always be used as a source of
symmetry information in preference to the above space-group names.
They are only intended as comments.
;
_shelx_estimated_absorpt_t_max 0.503
_shelx_estimated_absorpt_t_min 0.350
_olex2_refinement_description
;
1. Fixed Uiso
 At 1.2 times of:
  All C(H) groups, All C(H,H) groups
 At 1.5 times of:
  All C(H,H,H) groups
2.a Secondary CH2 refined with riding coordinates:
 C00A(H00A,H00B), C00G(H00C,H00D), C00K(H00E,H00G), C00N(H00I,H00K)
2.b Aromatic/amide H refined with riding coordinates:
 C006(H006), C009(H009), C00F(H00F), C00H(H00H), C00J(H00J), C00L(H00L),
 C00M(H00M), C00P(H00Q)
2.c Idealised Me refined as rotating group:
 C00O(H00N,H00O,H00P)
;
_olex2_submission_special_instructions 'No special instructions were received'

loop_
_space_group_symop_operation_xyz
'x, y, z'
'-x, y+1/2, -z+1/2'
'-x, -y, -z'
'x, -y-1/2, z-1/2'

loop_
_atom_site_label
_atom_site_type_symbol
_atom_site_fract_x
_atom_site_fract_y
_atom_site_fract_z
_atom_site_U_iso_or_equiv
_atom_site_adp_type
_atom_site_occupancy
_atom_site_site_symmetry_order
_atom_site_calc_flag
_atom_site_refinement_flags_posn
I001 I 0.90547(5) 0.39286(15) 0.36675(4) 0.0503(3) Uani 1 1 d .
F002 F 0.8941(4) 0.3299(14) 0.5162(3) 0.060(2) Uani 1 1 d .
F003 F 0.9647(4) 0.0321(14) 0.6162(3) 0.067(2) Uani 1 1 d .
N004 N 0.8473(6) 0.738(2) 0.2546(5) 0.054(3) Uani 1 1 d .
C005 C 0.6762(8) 0.672(2) 0.2959(6) 0.051(3) Uani 1 1 d .
C006 C 0.5444(7) 0.644(2) 0.3129(6) 0.050(3) Uani 1 1 d .
H006 H 0.530473 0.796770 0.292179 0.059 Uiso 1 1 calc R
C007 C 0.6185(7) 0.547(2) 0.3217(5) 0.045(3) Uani 1 1 d .
C008 C 0.7244(7) 0.762(3) 0.2763(6) 0.054(4) Uani 1 1 d .
C009 C 0.8846(9) 1.024(3) 0.1827(6) 0.059(4) Uani 1 1 d .
H009 H 0.921924 1.070568 0.161257 0.071 Uiso 1 1 calc R
C00A C 0.4105(7) 0.293(2) 0.4355(6) 0.056(4) Uani 1 1 d .
H00A H 0.395115 0.454693 0.416141 0.067 Uiso 1 1 calc R
H00B H 0.450600 0.314686 0.479813 0.067 Uiso 1 1 calc R
C00B C 0.5107(8) 0.300(2) 0.3700(6) 0.051(3) Uani 1 1 d .
C00C C 0.9823(6) 0.012(2) 0.5585(5) 0.039(3) Uani 1 1 d .
C00D C 0.7797(7) 0.872(2) 0.2448(6) 0.045(3) Uani 1 1 d .
C00E C 0.9463(7) 0.164(2) 0.5073(6) 0.047(3) Uani 1 1 d .
C00F C 0.8169(9) 1.156(3) 0.1745(7) 0.065(4) Uani 1 1 d .
H00F H 0.806089 1.296340 0.147314 0.079 Uiso 1 1 calc R
C00G C 0.3374(7) 0.170(3) 0.4449(7) 0.061(4) Uani 1 1 d .
H00C H 0.296662 0.153357 0.400745 0.073 Uiso 1 1 calc R
H00D H 0.352406 0.006018 0.462766 0.073 Uiso 1 1 calc R
C00H C 0.6417(8) 0.331(2) 0.3567(6) 0.058(4) Uani 1 1 d .
H00H H 0.693255 0.266798 0.363870 0.069 Uiso 1 1 calc R
C00I C 0.9608(6) 0.161(2) 0.4463(5) 0.044(3) Uani 1 1 d .
C00J C 0.5868(9) 0.211(3) 0.3808(6) 0.059(4) Uani 1 1 d .
H00J H 0.602001 0.064974 0.405033 0.070 Uiso 1 1 calc R
C00K C 0.3019(8) 0.301(3) 0.4902(7) 0.067(4) Uani 1 1 d .
H00E H 0.284321 0.462471 0.471322 0.080 Uiso 1 1 calc R
H00G H 0.343014 0.324172 0.533867 0.080 Uiso 1 1 calc R
C00L C 0.7644(8) 1.079(3) 0.2072(7) 0.069(4) Uani 1 1 d .
H00L H 0.717916 1.169468 0.203397 0.083 Uiso 1 1 calc R
C00M C 0.8969(9) 0.822(3) 0.2230(7) 0.066(4) Uani 1 1 d .
H00M H 0.944523 0.735173 0.228922 0.079 Uiso 1 1 calc R
C00N C 0.4484(8) 0.153(3) 0.3909(6) 0.060(4) Uani 1 1 d .
H00I H 0.406136 0.101218 0.350240 0.072 Uiso 1 1 calc R
H00K H 0.473932 0.006395 0.414722 0.072 Uiso 1 1 calc R
C00O C 0.2302(8) 0.166(3) 0.5009(7) 0.077(5) Uani 1 1 d .
H00N H 0.183985 0.182311 0.461004 0.116 Uiso 1 1 calc GR
H00O H 0.218217 0.236064 0.539189 0.116 Uiso 1 1 calc GR
H00P H 0.243296 -0.005067 0.509432 0.116 Uiso 1 1 calc GR
C00P C 0.4907(8) 0.515(2) 0.3349(6) 0.052(3) Uani 1 1 d .
H00Q H 0.438400 0.575834 0.325645 0.063 Uiso 1 1 calc R

loop_
_atom_site_aniso_label
_atom_site_aniso_U_11
_atom_site_aniso_U_22
_atom_site_aniso_U_33
_atom_site_aniso_U_23
_atom_site_aniso_U_13
_atom_site_aniso_U_12
I001 0.0476(5) 0.0537(6) 0.0459(5) 0.0068(5) 0.0096(3) 0.0030(5)
F002 0.071(5) 0.062(5) 0.055(4) 0.011(4) 0.031(4) 0.023(4)
F003 0.084(5) 0.069(6) 0.054(4) 0.008(4) 0.032(4) 0.022(4)
N004 0.049(6) 0.060(8) 0.059(7) 0.020(6) 0.027(5) 0.020(6)
C005 0.054(8) 0.044(9) 0.050(7) -0.015(6) 0.007(7) -0.009(7)
C006 0.044(7) 0.043(9) 0.058(7) 0.012(7) 0.011(6) 0.004(7)
C007 0.047(8) 0.052(10) 0.036(6) -0.008(6) 0.013(6) 0.001(7)
C008 0.036(7) 0.076(11) 0.042(7) 0.003(7) 0.002(6) 0.004(7)
C009 0.074(10) 0.069(11) 0.035(7) 0.004(7) 0.019(7) -0.019(8)
C00A 0.060(8) 0.053(9) 0.052(8) -0.001(7) 0.013(7) -0.025(7)
C00B 0.070(10) 0.047(8) 0.045(7) -0.002(7) 0.028(7) -0.004(7)
C00C 0.035(6) 0.057(8) 0.019(6) 0.005(5) 0.003(5) 0.009(6)
C00D 0.039(7) 0.037(8) 0.049(7) 0.002(6) 0.000(5) -0.004(7)
C00E 0.043(7) 0.040(9) 0.056(8) -0.021(6) 0.013(6) 0.014(6)
C00F 0.062(9) 0.051(10) 0.077(10) 0.019(8) 0.012(8) -0.006(8)
C00G 0.053(8) 0.057(10) 0.070(9) -0.002(7) 0.013(7) -0.018(7)
C00H 0.066(9) 0.051(10) 0.061(8) -0.004(7) 0.026(7) -0.006(8)
C00I 0.039(7) 0.049(9) 0.043(7) -0.007(6) 0.014(5) 0.001(6)
C00J 0.076(10) 0.048(9) 0.053(8) 0.005(7) 0.021(7) -0.001(8)
C00K 0.080(10) 0.048(9) 0.073(9) -0.001(7) 0.026(8) 0.006(8)
C00L 0.054(8) 0.078(12) 0.060(8) 0.010(9) -0.004(7) 0.014(9)
C00M 0.071(10) 0.063(11) 0.063(9) 0.002(8) 0.018(8) 0.006(8)
C00N 0.064(8) 0.064(10) 0.047(7) -0.010(7) 0.013(6) -0.010(8)
C00O 0.058(9) 0.104(14) 0.085(10) 0.000(9) 0.043(8) 0.003(9)
C00P 0.048(8) 0.054(9) 0.051(8) -0.003(7) 0.009(6) 0.008(7)

loop_
_atom_type_symbol
_atom_type_description
_atom_type_scat_dispersion_real
_atom_type_scat_dispersion_imag
_atom_type_scat_source
C C 0.0181 0.0091 'International Tables Vol C Tables 4.2.6.8 and 6.1.1.4'
H H 0.0000 0.0000 'International Tables Vol C Tables 4.2.6.8 and 6.1.1.4'
F F 0.0727 0.0534 'International Tables Vol C Tables 4.2.6.8 and 6.1.1.4'
I I -0.3257 6.8362 'International Tables Vol C Tables 4.2.6.8 and 6.1.1.4'
N N 0.0311 0.0180 'International Tables Vol C Tables 4.2.6.8 and 6.1.1.4'

loop_
_geom_angle_atom_site_label_1
_geom_angle_atom_site_label_2
_geom_angle_atom_site_label_3
_geom_angle
_geom_angle_site_symmetry_1
_geom_angle_site_symmetry_3
C00M N004 C00D 114.7(11) . .
C008 C005 C007 176.7(15) . .
C007 C006 H006 120.5 . .
C007 C006 C00P 119.0(12) . .
C00P C006 H006 120.5 . .
C006 C007 C005 120.8(12) . .
C006 C007 C00H 121.0(12) . .
C00H C007 C005 118.2(11) . .
C005 C008 C00D 174.3(13) . .
C00F C009 H009 121.0 . .
C00F C009 C00M 118.0(13) . .
C00M C009 H009 121.0 . .
H00A C00A H00B 107.6 . .
C00G C00A H00A 108.7 . .
C00G C00A H00B 108.7 . .
C00N C00A H00A 108.7 . .
C00N C00A H00B 108.7 . .
C00N C00A C00G 114.4(11) . .
C00J C00B C00N 121.0(12) . .
C00J C00B C00P 117.7(12) . .
C00P C00B C00N 121.1(13) . .
F003 C00C C00E 118.6(10) . .
F003 C00C C00I 119.6(9) . 3_756
C00E C00C C00I 121.8(10) . 3_756
N004 C00D C008 112.6(11) . .
C00L C00D N004 122.8(12) . .
C00L C00D C008 124.5(12) . .
F002 C00E C00C 118.6(10) . .
F002 C00E C00I 118.1(11) . .
C00C C00E C00I 123.3(10) . .
C009 C00F H00F 120.9 . .
C009 C00F C00L 118.3(13) . .
C00L C00F H00F 120.9 . .
C00A C00G H00C 108.6 . .
C00A C00G H00D 108.6 . .
H00C C00G H00D 107.6 . .
C00K C00G C00A 114.7(12) . .
C00K C00G H00C 108.6 . .
C00K C00G H00D 108.6 . .
C007 C00H H00H 120.9 . .
C007 C00H C00J 118.3(13) . .
C00J C00H H00H 120.9 . .
C00C C00I I001 121.3(8) 3_756 .
C00E C00I I001 123.8(9) . .
C00E C00I C00C 114.9(10) . 3_756
C00B C00J C00H 121.7(13) . .
C00B C00J H00J 119.1 . .
C00H C00J H00J 119.1 . .
C00G C00K H00E 108.9 . .
C00G C00K H00G 108.9 . .
C00G C00K C00O 113.2(12) . .
H00E C00K H00G 107.7 . .
C00O C00K H00E 108.9 . .
C00O C00K H00G 108.9 . .
C00D C00L C00F 120.2(13) . .
C00D C00L H00L 119.9 . .
C00F C00L H00L 119.9 . .
N004 C00M C009 126.0(14) . .
N004 C00M H00M 117.0 . .
C009 C00M H00M 117.0 . .
C00A C00N C00B 114.0(11) . .
C00A C00N H00I 108.8 . .
C00A C00N H00K 108.8 . .
C00B C00N H00I 108.8 . .
C00B C00N H00K 108.8 . .
H00I C00N H00K 107.6 . .
C00K C00O H00N 109.5 . .
C00K C00O H00O 109.5 . .
C00K C00O H00P 109.5 . .
H00N C00O H00O 109.5 . .
H00N C00O H00P 109.5 . .
H00O C00O H00P 109.5 . .
C006 C00P C00B 122.2(12) . .
C006 C00P H00Q 118.9 . .
C00B C00P H00Q 118.9 . .

loop_
_geom_bond_atom_site_label_1
_geom_bond_atom_site_label_2
_geom_bond_distance
_geom_bond_site_symmetry_2
I001 C00I 2.080(12) .
F002 C00E 1.348(12) .
F003 C00C 1.345(11) .
N004 C00D 1.361(14) .
N004 C00M 1.334(16) .
C005 C007 1.465(18) .
C005 C008 1.162(16) .
C006 H006 0.9400 .
C006 C007 1.368(16) .
C006 C00P 1.372(17) .
C007 C00H 1.387(17) .
C008 C00D 1.469(18) .
C009 H009 0.9400 .
C009 C00F 1.360(18) .
C009 C00M 1.369(18) .
C00A H00A 0.9800 .
C00A H00B 0.9800 .
C00A C00G 1.519(16) .
C00A C00N 1.516(16) .
C00B C00J 1.377(17) .
C00B C00N 1.533(17) .
C00B C00P 1.378(17) .
C00C C00E 1.351(15) .
C00C C00I 1.405(15) 3_756
C00D C00L 1.359(18) .
C00E C00I 1.379(15) .
C00F H00F 0.9400 .
C00F C00L 1.380(18) .
C00G H00C 0.9800 .
C00G H00D 0.9800 .
C00G C00K 1.477(17) .
C00H H00H 0.9400 .
C00H C00J 1.391(17) .
C00J H00J 0.9400 .
C00K H00E 0.9800 .
C00K H00G 0.9800 .
C00K C00O 1.541(18) .
C00L H00L 0.9400 .
C00M H00M 0.9400 .
C00N H00I 0.9800 .
C00N H00K 0.9800 .
C00O H00N 0.9700 .
C00O H00O 0.9700 .
C00O H00P 0.9700 .
C00P H00Q 0.9400 .
